data_7025562
loop_
_publ_author_name
'Anselmo, Daniele'
'Escudero-Ad\'an, Eduardo C'
'Benet-Buchholz, Jordi'
'Kleij, Arjan W.'

_publ_section_title
;
 Isolation and characterization of a new type of
 mu-hydroxo-bis-Zn(salphen) assembly.
;
_journal_issue 37
_journal_name_full 'Dalton transactions (Cambridge, England : 2003)'
_journal_page_first 8733
_journal_page_last 8740
_journal_paper_doi 10.1039/c001801e
_journal_volume 39
_journal_year 2010
_chemical_formula_sum 'C40 H57 N3 O2 Zn'
_chemical_formula_weight 677.26
_chemical_name_systematic
;
?
;
_space_group_IT_number 29
_symmetry_cell_setting orthorhombic
_symmetry_space_group_name_Hall 'P 2c -2ac'
_symmetry_space_group_name_H-M 'P c a 21'
_atom_sites_solution_hydrogens geom
_atom_sites_solution_primary direct
_atom_sites_solution_secondary difmap
_audit_creation_method SHELXL-97
_cell_angle_alpha 90.00
_cell_angle_beta 90.00
_cell_angle_gamma 90.00
_cell_formula_units_Z 8
_cell_length_a 17.1860(9)
_cell_length_b 19.0560(10)
_cell_length_c 22.1544(11)
_cell_measurement_reflns_used 9812
_cell_measurement_temperature 100(2)
_cell_measurement_theta_max 28.01
_cell_measurement_theta_min 2.76
_cell_volume 7255.5(6)
_computing_cell_refinement 'Bruker APEX2 v2009.1-0'
_computing_data_collection 'Bruker APEX2 v2009.1-0'
_computing_data_reduction 'Bruker SAINT V7.60A'
_computing_molecular_graphics 'Bruker SHELXTL'
_computing_publication_material 'Bruker SHELXTL'
_computing_structure_refinement 'SHELXS-97 (Sheldrick, 2008)'
_computing_structure_solution 'SHELXS-97 (Sheldrick, 2008)'
_diffrn_ambient_temperature 100(2)
_diffrn_detector_area_resol_mean 512
_diffrn_detector_type '4K CCD area detector APEX II'
_diffrn_measured_fraction_theta_full 0.999
_diffrn_measured_fraction_theta_max 0.999
_diffrn_measurement_device_type 'Kappa 4-axis goniometer bruker-nonius'
_diffrn_measurement_method
;
Fullsphere data collection, phi and omega scans
;
_diffrn_measurement_specimen_support 'magnetic support whith 10 micron nylon fiber cryoloop'
_diffrn_radiation_monochromator 'Multilayer Montel 200 mirrors'
_diffrn_radiation_type MoK\a
_diffrn_radiation_wavelength 0.71073
_diffrn_reflns_av_R_equivalents 0.0575
_diffrn_reflns_av_sigmaI/netI 0.0478
_diffrn_reflns_limit_h_max 22
_diffrn_reflns_limit_h_min -21
_diffrn_reflns_limit_k_max 24
_diffrn_reflns_limit_k_min -25
_diffrn_reflns_limit_l_max 28
_diffrn_reflns_limit_l_min -29
_diffrn_reflns_number 93066
_diffrn_reflns_theta_full 28.06
_diffrn_reflns_theta_max 28.06
_diffrn_reflns_theta_min 2.54
_diffrn_source 'rotating anode X-ray tube'
_diffrn_source_current 70
_diffrn_source_power 50
_diffrn_source_size '3 mm x 0.3 mm fine focus'
_diffrn_source_type 'Bruker-Nonius FR 591'
_exptl_absorpt_coefficient_mu 0.714
_exptl_absorpt_correction_T_max 1.0
_exptl_absorpt_correction_T_min 0.9665
_exptl_absorpt_correction_type empirical
_exptl_absorpt_process_details
;
SADABS Version 2008/1 Bruker-Nonius
Blessing, Acta Cryst. (1995) A51 33-38
;
_exptl_crystal_colour orange
_exptl_crystal_density_diffrn 1.240
_exptl_crystal_density_method 'not measured'
_exptl_crystal_description Block
_exptl_crystal_F_000 2912
_exptl_crystal_size_max 0.20
_exptl_crystal_size_mid 0.15
_exptl_crystal_size_min 0.15
_refine_diff_density_max 0.579
_refine_diff_density_min -1.019
_refine_diff_density_rms 0.055
_refine_ls_abs_structure_details 'Flack H D (1983), Acta Cryst. A39, 876-881'
_refine_ls_abs_structure_Flack 0.002(7)
_refine_ls_extinction_method none
_refine_ls_goodness_of_fit_ref 1.055
_refine_ls_hydrogen_treatment noref
_refine_ls_matrix_type full
_refine_ls_number_parameters 847
_refine_ls_number_reflns 17462
_refine_ls_number_restraints 1
_refine_ls_restrained_S_all 1.055
_refine_ls_R_factor_all 0.0432
_refine_ls_R_factor_gt 0.0381
_refine_ls_shift/su_max 0.002
_refine_ls_shift/su_mean 0.000
_refine_ls_structure_factor_coef Fsqd
_refine_ls_weighting_details 'calc w=1/[\s^2^(Fo^2^)+(0.0309P)^2^+4.5928P] where P=(Fo^2^+2Fc^2^)/3'
_refine_ls_weighting_scheme calc
_refine_ls_wR_factor_gt 0.0903
_refine_ls_wR_factor_ref 0.0926
_reflns_number_gt 15951
_reflns_number_total 17462
_reflns_threshold_expression >2sigma(I)
_cod_data_source_file c001801e.txt
_cod_data_source_block awk408_0m
_cod_depositor_comments
;
The following automatic conversions were performed:
'_diffrn_measurement_specimen_suppport' tag replaced with
'_diffrn_measurement_specimen_support'.

Automatic conversion script
Id: cif_correct_tags 1440 2010-10-19 06:21:57Z saulius 

The following automatic conversions were performed:

'_symmetry_cell_setting' value 'Orthorhombic' changed to
'orthorhombic' according to
/home/saulius/struct/CIF-dictionaries/cif_core.dic dictionary named
'cif_core.dic' version 2.4.2 from 2011-04-26.

Automatic conversion script
Id: cif_fix_values 1891 2012-01-12 08:04:46Z andrius 
;
_cod_original_sg_symbol_H-M Pca2(1)
_cod_database_code 7025562

loop_
_symmetry_equiv_pos_as_xyz
'x, y, z'
'-x, -y, z+1/2'
'x+1/2, -y, z'
'-x+1/2, y, z+1/2'

loop_
_atom_site_label
_atom_site_type_symbol
_atom_site_fract_x
_atom_site_fract_y
_atom_site_fract_z
_atom_site_U_iso_or_equiv
_atom_site_adp_type
_atom_site_occupancy
_atom_site_symmetry_multiplicity
_atom_site_calc_flag
_atom_site_refinement_flags
C1A C 0.06503(13) 0.11422(13) 0.87974(11) 0.0172(5) Uani 1 1 d .
C1AS C 0.20318(13) 0.15582(13) 0.72493(11) 0.0190(5) Uani 1 1 d .
H1A1 H 0.2500 0.1521 0.7507 0.023 Uiso 1 1 calc R
H1A2 H 0.2207 0.1535 0.6824 0.023 Uiso 1 1 calc R
N1A N 0.22417(11) 0.17837(11) 0.87170(9) 0.0170(4) Uani 1 1 d .
N1AS N 0.16722(11) 0.22618(11) 0.73533(9) 0.0173(4) Uani 1 1 d .
O1A O 0.06108(9) 0.17835(10) 0.86001(8) 0.0188(4) Uani 1 1 d .
Zn1A Zn 0.140894(13) 0.243558(13) 0.830397(12) 0.01471(6) Uani 1 1 d .
C2A C -0.00556(13) 0.07331(14) 0.88494(11) 0.0198(5) Uani 1 1 d .
C2AS C 0.15182(14) 0.09254(14) 0.73718(12) 0.0205(5) Uani 1 1 d .
H2A1 H 0.1158 0.0853 0.7028 0.025 Uiso 1 1 calc R
H2A2 H 0.1203 0.1009 0.7739 0.025 Uiso 1 1 calc R
N2A N 0.22493(11) 0.31520(11) 0.85984(9) 0.0168(4) Uani 1 1 d .
O2A O 0.06554(9) 0.32216(9) 0.82739(9) 0.0189(3) Uani 1 1 d .
C3A C 0.00075(15) 0.00453(14) 0.90406(12) 0.0235(5) Uani 1 1 d .
H3A H -0.0453 -0.0229 0.9061 0.028 Uiso 1 1 calc R
C3AS C 0.20212(14) 0.02706(13) 0.74595(12) 0.0236(5) Uani 1 1 d .
H3A1 H 0.2358 0.0209 0.7101 0.028 Uiso 1 1 calc R
H3A2 H 0.2363 0.0341 0.7814 0.028 Uiso 1 1 calc R
C4A C 0.07163(15) -0.02715(14) 0.92075(12) 0.0241(5) Uani 1 1 d .
H4A H 0.0730 -0.0746 0.9337 0.029 Uiso 1 1 calc R
C4AS C 0.15442(16) -0.03910(15) 0.75523(14) 0.0290(6) Uani 1 1 d .
H4A1 H 0.1179 -0.0320 0.7886 0.044 Uiso 1 1 calc R
H4A2 H 0.1892 -0.0783 0.7648 0.044 Uiso 1 1 calc R
H4A3 H 0.1254 -0.0497 0.7183 0.044 Uiso 1 1 calc R
C5A C 0.13848(14) 0.01190(14) 0.91787(12) 0.0205(5) Uani 1 1 d .
H5A H 0.1864 -0.0085 0.9302 0.025 Uiso 1 1 calc R
C5AS C 0.09097(13) 0.23475(14) 0.70342(11) 0.0173(5) Uani 1 1 d .
H5A1 H 0.0697 0.2815 0.7137 0.021 Uiso 1 1 calc R
H5A2 H 0.0544 0.1992 0.7195 0.021 Uiso 1 1 calc R
C6A C 0.13741(13) 0.08207(13) 0.89688(11) 0.0171(5) Uani 1 1 d .
C6AS C 0.09271(14) 0.22800(15) 0.63486(11) 0.0217(5) Uani 1 1 d .
H6A1 H 0.1280 0.2639 0.6178 0.026 Uiso 1 1 calc R
H6A2 H 0.1131 0.1812 0.6236 0.026 Uiso 1 1 calc R
C7A C 0.21047(13) 0.11756(13) 0.89588(11) 0.0181(5) Uani 1 1 d .
H7A H 0.2531 0.0945 0.9147 0.022 Uiso 1 1 calc R
C7AS C 0.01147(16) 0.23746(17) 0.60863(13) 0.0286(6) Uani 1 1 d .
H7A1 H -0.0105 0.2824 0.6231 0.034 Uiso 1 1 calc R
H7A2 H -0.0225 0.1991 0.6233 0.034 Uiso 1 1 calc R
C8A C -0.08471(14) 0.10798(14) 0.87189(12) 0.0231(5) Uani 1 1 d .
C8AS C 0.01191(18) 0.2373(2) 0.53956(14) 0.0391(8) Uani 1 1 d .
H8A1 H 0.0343 0.1931 0.5250 0.059 Uiso 1 1 calc R
H8A2 H 0.0432 0.2767 0.5249 0.059 Uiso 1 1 calc R
H8A3 H -0.0415 0.2419 0.5246 0.059 Uiso 1 1 calc R
C9A C -0.15109(16) 0.05447(18) 0.87575(17) 0.0434(9) Uani 1 1 d .
H9A1 H -0.1439 0.0185 0.8447 0.065 Uiso 1 1 calc R
H9A2 H -0.2009 0.0784 0.8694 0.065 Uiso 1 1 calc R
H9A3 H -0.1509 0.0324 0.9157 0.065 Uiso 1 1 calc R
C9AS C 0.22643(13) 0.27831(14) 0.71440(12) 0.0193(5) Uani 1 1 d .
H9A4 H 0.2431 0.2650 0.6732 0.023 Uiso 1 1 calc R
H9A5 H 0.2725 0.2746 0.7410 0.023 Uiso 1 1 calc R
C10A C -0.09973(15) 0.16445(16) 0.91998(13) 0.0294(6) Uani 1 1 d .
H10A H -0.1065 0.1420 0.9594 0.044 Uiso 1 1 calc R
H10B H -0.1469 0.1907 0.9096 0.044 Uiso 1 1 calc R
H10C H -0.0554 0.1967 0.9216 0.044 Uiso 1 1 calc R
C10S C 0.20081(13) 0.35422(13) 0.71312(11) 0.0192(5) Uani 1 1 d .
H10D H 0.1716 0.3651 0.7505 0.023 Uiso 1 1 calc R
H10E H 0.1656 0.3618 0.6784 0.023 Uiso 1 1 calc R
C11A C -0.08730(15) 0.14202(15) 0.80860(12) 0.0261(6) Uani 1 1 d .
H11A H -0.0513 0.1818 0.8073 0.039 Uiso 1 1 calc R
H11B H -0.1402 0.1585 0.8002 0.039 Uiso 1 1 calc R
H11C H -0.0721 0.1073 0.7782 0.039 Uiso 1 1 calc R
C11S C 0.27071(14) 0.40325(14) 0.70793(13) 0.0273(6) Uani 1 1 d .
H11D H 0.3049 0.3964 0.7434 0.033 Uiso 1 1 calc R
H11E H 0.3009 0.3907 0.6715 0.033 Uiso 1 1 calc R
C12S C 0.24773(16) 0.47993(14) 0.70418(14) 0.0313(6) Uani 1 1 d .
H12A H 0.2172 0.4878 0.6675 0.047 Uiso 1 1 calc R
H12B H 0.2947 0.5091 0.7031 0.047 Uiso 1 1 calc R
H12C H 0.2165 0.4924 0.7396 0.047 Uiso 1 1 calc R
C13A C 0.36858(13) 0.17418(14) 0.88263(11) 0.0217(5) Uani 1 1 d .
H13A H 0.3689 0.1244 0.8847 0.026 Uiso 1 1 calc R
C13S C 0.29836(13) 0.21030(14) 0.87550(11) 0.0181(5) Uani 1 1 d .
C14A C 0.43796(13) 0.21141(15) 0.88669(12) 0.0236(5) Uani 1 1 d .
H14A H 0.4856 0.1869 0.8921 0.028 Uiso 1 1 calc R
C15A C 0.43803(13) 0.28375(15) 0.88294(11) 0.0231(5) Uani 1 1 d .
H15A H 0.4856 0.3088 0.8866 0.028 Uiso 1 1 calc R
C16A C 0.36910(13) 0.32020(15) 0.87385(11) 0.0208(5) Uani 1 1 d .
H16A H 0.3698 0.3698 0.8699 0.025 Uiso 1 1 calc R
C17A C 0.29844(13) 0.28376(15) 0.87050(11) 0.0185(5) Uani 1 1 d .
C18A C 0.21254(13) 0.38129(13) 0.87205(11) 0.0180(5) Uani 1 1 d .
H18A H 0.2549 0.4068 0.8887 0.022 Uiso 1 1 calc R
C19A C 0.14186(13) 0.41927(14) 0.86297(11) 0.0182(5) Uani 1 1 d .
C20A C 0.14495(14) 0.49216(14) 0.87559(12) 0.0216(5) Uani 1 1 d .
H20A H 0.1924 0.5125 0.8889 0.026 Uiso 1 1 calc R
C21A C 0.08079(15) 0.53332(13) 0.86882(13) 0.0251(5) Uani 1 1 d .
H21A H 0.0840 0.5826 0.8751 0.030 Uiso 1 1 calc R
C22A C 0.00988(15) 0.50214(14) 0.85251(12) 0.0243(5) Uani 1 1 d .
H22A H -0.0347 0.5314 0.8491 0.029 Uiso 1 1 calc R
C23A C 0.00126(13) 0.43106(13) 0.84111(11) 0.0192(5) Uani 1 1 d .
C24A C 0.06998(13) 0.38765(13) 0.84292(10) 0.0164(5) Uani 1 1 d .
C25A C -0.07928(13) 0.39876(13) 0.82856(13) 0.0217(5) Uani 1 1 d .
C26A C -0.14466(14) 0.45296(15) 0.83518(16) 0.0336(6) Uani 1 1 d .
H26A H -0.1443 0.4719 0.8763 0.050 Uiso 1 1 calc R
H26B H -0.1949 0.4304 0.8272 0.050 Uiso 1 1 calc R
H26C H -0.1365 0.4912 0.8063 0.050 Uiso 1 1 calc R
C27A C -0.09540(15) 0.33926(16) 0.87379(13) 0.0271(6) Uani 1 1 d .
H27A H -0.0540 0.3041 0.8710 0.041 Uiso 1 1 calc R
H27B H -0.1455 0.3173 0.8643 0.041 Uiso 1 1 calc R
H27C H -0.0970 0.3585 0.9148 0.041 Uiso 1 1 calc R
C28A C -0.08379(14) 0.36803(15) 0.76414(12) 0.0248(5) Uani 1 1 d .
H28A H -0.0768 0.4058 0.7346 0.037 Uiso 1 1 calc R
H28B H -0.1347 0.3459 0.7581 0.037 Uiso 1 1 calc R
H28C H -0.0427 0.3329 0.7589 0.037 Uiso 1 1 calc R
C1B C 0.62258(13) 0.11230(13) 0.57560(11) 0.0181(4) Uani 1 1 d .
C1SB C 0.48700(13) 0.34420(13) 0.68771(11) 0.0197(5) Uani 1 1 d .
H1S1 H 0.4676 0.3459 0.7298 0.024 Uiso 1 1 calc R
H1S2 H 0.4413 0.3487 0.6608 0.024 Uiso 1 1 calc R
N1B N 0.46768(11) 0.18167(12) 0.55412(9) 0.0184(4) Uani 1 1 d .
N1BS N 0.52262(11) 0.27391(11) 0.67741(9) 0.0160(4) Uani 1 1 d .
O1B O 0.62686(9) 0.17912(9) 0.58661(8) 0.0186(3) Uani 1 1 d .
Zn1B Zn 0.550417(13) 0.256256(14) 0.582173(12) 0.01516(6) Uani 1 1 d .
C2B C 0.69238(12) 0.06999(12) 0.57763(11) 0.0171(4) Uani 1 1 d .
C2SB C 0.53910(14) 0.40736(14) 0.67762(12) 0.0206(5) Uani 1 1 d .
H2S1 H 0.5727 0.3992 0.6420 0.025 Uiso 1 1 calc R
H2S2 H 0.5731 0.4143 0.7132 0.025 Uiso 1 1 calc R
N2B N 0.46742(11) 0.31973(12) 0.53837(9) 0.0190(4) Uani 1 1 d .
O2B O 0.62961(9) 0.32410(9) 0.55479(8) 0.0182(4) Uani 1 1 d .
C3B C 0.68556(14) -0.00139(14) 0.56920(11) 0.0222(5) Uani 1 1 d .
H3B H 0.7312 -0.0294 0.5720 0.027 Uiso 1 1 calc R
C3SB C 0.48935(14) 0.47266(14) 0.66755(13) 0.0254(5) Uani 1 1 d .
H3S1 H 0.4573 0.4661 0.6308 0.030 Uiso 1 1 calc R
H3S2 H 0.4536 0.4787 0.7022 0.030 Uiso 1 1 calc R
C4B C 0.61435(16) -0.03493(14) 0.55659(13) 0.0267(5) Uani 1 1 d .
H4B H 0.6119 -0.0845 0.5525 0.032 Uiso 1 1 calc R
C4SB C 0.53849(16) 0.53868(16) 0.66046(15) 0.0312(6) Uani 1 1 d .
H4S1 H 0.5642 0.5495 0.6989 0.047 Uiso 1 1 calc R
H4S2 H 0.5050 0.5780 0.6488 0.047 Uiso 1 1 calc R
H4S3 H 0.5779 0.5310 0.6292 0.047 Uiso 1 1 calc R
C5B C 0.54907(14) 0.00498(15) 0.55040(12) 0.0228(5) Uani 1 1 d .
H5B H 0.5013 -0.0171 0.5401 0.027 Uiso 1 1 calc R
C5SB C 0.59862(13) 0.26553(14) 0.70958(11) 0.0185(5) Uani 1 1 d .
H5S1 H 0.6347 0.3021 0.6945 0.022 Uiso 1 1 calc R
H5S2 H 0.6208 0.2194 0.6983 0.022 Uiso 1 1 calc R
C6B C 0.55079(13) 0.07861(14) 0.55902(11) 0.0185(5) Uani 1 1 d .
C6SB C 0.59673(14) 0.27004(15) 0.77803(11) 0.0222(5) Uani 1 1 d .
H6S1 H 0.5594 0.2351 0.7940 0.027 Uiso 1 1 calc R
H6S2 H 0.5786 0.3172 0.7903 0.027 Uiso 1 1 calc R
C7B C 0.47979(13) 0.11523(14) 0.54659(11) 0.0193(5) Uani 1 1 d .
H7B H 0.4377 0.0882 0.5314 0.023 Uiso 1 1 calc R
C7SB C 0.67749(16) 0.25633(17) 0.80528(14) 0.0319(7) Uani 1 1 d .
H7S1 H 0.7023 0.2169 0.7835 0.038 Uiso 1 1 calc R
H7S2 H 0.7104 0.2984 0.7995 0.038 Uiso 1 1 calc R
C8B C 0.77213(12) 0.10538(13) 0.58616(12) 0.0200(5) Uani 1 1 d .
C8SB C 0.67392(19) 0.2391(2) 0.87148(15) 0.0408(8) Uani 1 1 d .
H8S1 H 0.6465 0.2767 0.8929 0.061 Uiso 1 1 calc R
H8S2 H 0.7269 0.2348 0.8875 0.061 Uiso 1 1 calc R
H8S3 H 0.6461 0.1947 0.8772 0.061 Uiso 1 1 calc R
C9B C 0.83878(14) 0.05187(15) 0.58477(14) 0.0272(5) Uani 1 1 d .
H9B1 H 0.8886 0.0764 0.5892 0.041 Uiso 1 1 calc R
H9B2 H 0.8380 0.0266 0.5462 0.041 Uiso 1 1 calc R
H9B3 H 0.8324 0.0184 0.6180 0.041 Uiso 1 1 calc R
C9SB C 0.46316(13) 0.22199(14) 0.69809(11) 0.0186(5) Uani 1 1 d .
H9S1 H 0.4181 0.2246 0.6703 0.022 Uiso 1 1 calc R
H9S2 H 0.4447 0.2366 0.7385 0.022 Uiso 1 1 calc R
C10B C 0.78544(15) 0.15701(16) 0.53358(13) 0.0266(6) Uani 1 1 d .
H10F H 0.8366 0.1792 0.5380 0.040 Uiso 1 1 calc R
H10G H 0.7449 0.1932 0.5341 0.040 Uiso 1 1 calc R
H10H H 0.7833 0.1315 0.4952 0.040 Uiso 1 1 calc R
C11B C 0.77755(14) 0.14462(15) 0.64682(12) 0.0251(5) Uani 1 1 d .
H11F H 0.7703 0.1113 0.6800 0.038 Uiso 1 1 calc R
H11G H 0.7370 0.1807 0.6486 0.038 Uiso 1 1 calc R
H11H H 0.8288 0.1668 0.6504 0.038 Uiso 1 1 calc R
C12B C 0.39430(13) 0.21206(14) 0.54072(11) 0.0176(5) Uani 1 1 d .
C13B C 0.32408(14) 0.17593(15) 0.53812(11) 0.0216(5) Uani 1 1 d .
H13B H 0.3235 0.1265 0.5436 0.026 Uiso 1 1 calc R
C14B C 0.25486(14) 0.21123(16) 0.52770(12) 0.0256(6) Uani 1 1 d .
H14B H 0.2074 0.1857 0.5253 0.031 Uiso 1 1 calc R
C14S C 0.48899(13) 0.14593(13) 0.70192(11) 0.0190(5) Uani 1 1 d .
H14C H 0.5188 0.1334 0.6652 0.023 Uiso 1 1 calc R
H14D H 0.5235 0.1397 0.7373 0.023 Uiso 1 1 calc R
C15B C 0.25445(14) 0.28368(16) 0.52075(12) 0.0266(6) Uani 1 1 d .
H15B H 0.2069 0.3077 0.5139 0.032 Uiso 1 1 calc R
C15S C 0.41898(14) 0.09787(15) 0.70778(13) 0.0261(6) Uani 1 1 d .
H15C H 0.3871 0.1015 0.6707 0.031 Uiso 1 1 calc R
H15D H 0.3866 0.1139 0.7421 0.031 Uiso 1 1 calc R
C16B C 0.32366(14) 0.32069(15) 0.52385(12) 0.0241(5) Uani 1 1 d .
H16B H 0.3231 0.3703 0.5197 0.029 Uiso 1 1 calc R
C16S C 0.44110(17) 0.02161(15) 0.71765(14) 0.0334(6) Uani 1 1 d .
H16C H 0.4739 0.0056 0.6842 0.050 Uiso 1 1 calc R
H16D H 0.3939 -0.0071 0.7194 0.050 Uiso 1 1 calc R
H16E H 0.4698 0.0171 0.7557 0.050 Uiso 1 1 calc R
C17B C 0.39415(13) 0.28603(14) 0.53303(11) 0.0196(5) Uani 1 1 d .
C18B C 0.47977(14) 0.38124(14) 0.51580(11) 0.0204(5) Uani 1 1 d .
H18B H 0.4376 0.4029 0.4952 0.025 Uiso 1 1 calc R
C19B C 0.55162(13) 0.41987(15) 0.51904(12) 0.0203(5) Uani 1 1 d .
C20B C 0.54866(14) 0.49045(16) 0.50008(12) 0.0244(6) Uani 1 1 d .
H20B H 0.5006 0.5099 0.4871 0.029 Uiso 1 1 calc R
C21B C 0.61385(16) 0.53097(15) 0.50010(12) 0.0271(6) Uani 1 1 d .
H21B H 0.6113 0.5789 0.4885 0.033 Uiso 1 1 calc R
C22B C 0.68515(15) 0.50091(15) 0.51761(12) 0.0237(5) Uani 1 1 d .
H22B H 0.7303 0.5297 0.5175 0.028 Uiso 1 1 calc R
C23B C 0.69291(14) 0.43166(13) 0.53499(11) 0.0190(5) Uani 1 1 d .
C24B C 0.62415(14) 0.38890(14) 0.53754(11) 0.0182(5) Uani 1 1 d .
C25B C 0.77300(13) 0.39931(14) 0.54769(12) 0.0207(5) Uani 1 1 d .
C26B C 0.79173(14) 0.34884(15) 0.49573(13) 0.0256(5) Uani 1 1 d .
H26D H 0.8417 0.3257 0.5035 0.038 Uiso 1 1 calc R
H26E H 0.7949 0.3752 0.4578 0.038 Uiso 1 1 calc R
H26F H 0.7506 0.3134 0.4926 0.038 Uiso 1 1 calc R
C27B C 0.83727(15) 0.45540(16) 0.54963(14) 0.0298(6) Uani 1 1 d .
H27D H 0.8267 0.4884 0.5826 0.045 Uiso 1 1 calc R
H27E H 0.8384 0.4808 0.5112 0.045 Uiso 1 1 calc R
H27F H 0.8877 0.4327 0.5564 0.045 Uiso 1 1 calc R
C28B C 0.77627(15) 0.35944(15) 0.60826(12) 0.0246(5) Uani 1 1 d .
H28D H 0.7550 0.3892 0.6404 0.037 Uiso 1 1 calc R
H28E H 0.8304 0.3475 0.6177 0.037 Uiso 1 1 calc R
H28F H 0.7455 0.3163 0.6052 0.037 Uiso 1 1 calc R

loop_
_atom_site_aniso_label
_atom_site_aniso_U_11
_atom_site_aniso_U_22
_atom_site_aniso_U_33
_atom_site_aniso_U_23
_atom_site_aniso_U_13
_atom_site_aniso_U_12
C1A 0.0158(10) 0.0190(12) 0.0166(11) -0.0014(9) 0.0016(8) -0.0006(9)
C1AS 0.0161(10) 0.0199(12) 0.0209(12) -0.0025(10) 0.0016(8) 0.0024(9)
N1A 0.0131(9) 0.0211(10) 0.0167(9) -0.0010(8) 0.0001(7) -0.0012(8)
N1AS 0.0133(9) 0.0193(10) 0.0192(10) -0.0014(8) -0.0005(7) 0.0003(8)
O1A 0.0128(7) 0.0188(9) 0.0248(9) 0.0019(8) 0.0010(6) -0.0010(6)
Zn1A 0.01070(11) 0.01616(12) 0.01726(12) -0.00047(14) 0.00013(9) -0.00038(9)
C2A 0.0167(11) 0.0237(12) 0.0190(11) 0.0024(9) 0.0007(8) -0.0036(9)
C2AS 0.0183(11) 0.0213(13) 0.0217(12) -0.0043(10) 0.0012(9) 0.0015(10)
N2A 0.0123(9) 0.0179(10) 0.0201(10) 0.0000(8) 0.0004(7) 0.0007(7)
O2A 0.0143(7) 0.0166(8) 0.0259(9) -0.0028(8) -0.0013(7) 0.0006(6)
C3A 0.0213(12) 0.0229(13) 0.0264(13) 0.0019(10) 0.0007(9) -0.0078(10)
C3AS 0.0216(12) 0.0207(12) 0.0285(14) -0.0025(11) 0.0009(10) 0.0004(10)
C4A 0.0273(12) 0.0172(12) 0.0279(13) 0.0033(10) 0.0028(10) -0.0024(10)
C4AS 0.0294(13) 0.0206(14) 0.0372(16) -0.0035(12) 0.0052(12) -0.0008(11)
C5A 0.0221(12) 0.0191(13) 0.0204(12) -0.0015(10) 0.0017(9) 0.0025(9)
C5AS 0.0127(10) 0.0212(12) 0.0179(11) -0.0011(10) 0.0007(9) 0.0004(9)
C6A 0.0178(11) 0.0154(12) 0.0182(12) 0.0005(10) 0.0016(8) 0.0003(8)
C6AS 0.0162(11) 0.0296(14) 0.0193(12) -0.0033(11) -0.0011(9) 0.0027(10)
C7A 0.0143(10) 0.0191(12) 0.0209(11) -0.0014(10) 0.0005(8) 0.0037(9)
C7AS 0.0203(12) 0.0429(17) 0.0225(13) 0.0006(12) -0.0024(10) -0.0012(12)
C8A 0.0145(11) 0.0252(13) 0.0297(13) 0.0108(11) -0.0035(9) -0.0032(9)
C8AS 0.0247(14) 0.068(2) 0.0246(14) 0.0016(15) -0.0074(11) 0.0044(15)
C9A 0.0190(13) 0.0464(19) 0.065(2) 0.0257(17) -0.0105(13) -0.0138(12)
C9AS 0.0126(10) 0.0236(13) 0.0218(12) -0.0007(10) 0.0011(8) -0.0001(9)
C10A 0.0183(12) 0.0419(17) 0.0279(14) 0.0131(12) 0.0044(10) 0.0075(11)
C10S 0.0148(10) 0.0209(12) 0.0219(12) 0.0030(10) 0.0002(8) -0.0004(9)
C11A 0.0266(13) 0.0286(14) 0.0231(12) 0.0042(11) -0.0077(10) -0.0048(11)
C11S 0.0197(11) 0.0289(14) 0.0332(14) 0.0066(12) -0.0017(10) -0.0047(11)
C12S 0.0299(13) 0.0243(14) 0.0397(16) 0.0096(12) -0.0080(12) -0.0086(11)
C13A 0.0169(11) 0.0264(13) 0.0220(12) 0.0023(10) 0.0000(9) 0.0023(10)
C13S 0.0125(10) 0.0267(13) 0.0152(11) -0.0018(9) 0.0009(8) 0.0007(9)
C14A 0.0126(10) 0.0340(15) 0.0242(13) 0.0039(11) -0.0001(9) 0.0030(10)
C15A 0.0123(10) 0.0344(15) 0.0226(12) 0.0008(11) -0.0003(9) -0.0033(10)
C16A 0.0153(11) 0.0274(13) 0.0198(11) -0.0008(10) -0.0001(9) -0.0036(10)
C17A 0.0124(10) 0.0280(14) 0.0151(11) -0.0006(10) 0.0001(8) 0.0000(10)
C18A 0.0140(10) 0.0201(12) 0.0199(11) -0.0010(10) 0.0012(8) -0.0040(9)
C19A 0.0169(11) 0.0169(12) 0.0208(12) -0.0028(9) 0.0037(8) -0.0029(9)
C20A 0.0197(11) 0.0186(12) 0.0265(13) -0.0044(10) 0.0043(9) -0.0031(9)
C21A 0.0251(12) 0.0145(12) 0.0356(14) -0.0041(10) 0.0050(10) -0.0004(10)
C22A 0.0202(12) 0.0193(12) 0.0335(13) -0.0026(10) 0.0031(10) 0.0045(10)
C23A 0.0162(10) 0.0202(12) 0.0213(12) -0.0019(9) 0.0020(8) 0.0019(9)
C24A 0.0159(10) 0.0156(11) 0.0178(11) -0.0004(9) 0.0037(8) 0.0004(9)
C25A 0.0144(10) 0.0234(12) 0.0272(12) -0.0066(12) -0.0003(9) 0.0028(9)
C26A 0.0167(11) 0.0365(15) 0.0476(17) -0.0140(15) -0.0021(11) 0.0065(11)
C27A 0.0182(12) 0.0377(16) 0.0254(13) -0.0013(12) 0.0023(10) -0.0065(11)
C28A 0.0190(11) 0.0287(14) 0.0268(13) -0.0048(11) 0.0005(9) 0.0004(10)
C1B 0.0141(9) 0.0245(12) 0.0156(11) 0.0004(10) 0.0022(8) -0.0001(9)
C1SB 0.0146(10) 0.0222(13) 0.0223(12) -0.0039(10) 0.0007(8) 0.0028(9)
N1B 0.0112(9) 0.0258(11) 0.0183(10) -0.0018(8) 0.0003(7) -0.0016(8)
N1BS 0.0108(8) 0.0175(10) 0.0197(10) 0.0000(8) -0.0004(7) 0.0013(7)
O1B 0.0132(7) 0.0187(8) 0.0240(9) -0.0015(8) -0.0001(7) 0.0009(6)
Zn1B 0.01022(11) 0.01810(13) 0.01715(12) -0.00047(14) -0.00051(9) 0.00031(9)
C2B 0.0172(10) 0.0189(11) 0.0152(10) 0.0008(10) 0.0033(9) 0.0011(8)
C2SB 0.0188(11) 0.0209(13) 0.0220(12) -0.0020(10) 0.0005(9) 0.0017(10)
N2B 0.0119(9) 0.0251(11) 0.0199(10) -0.0003(9) -0.0006(7) 0.0013(8)
O2B 0.0138(7) 0.0172(9) 0.0237(9) 0.0015(7) 0.0000(6) 0.0009(6)
C3B 0.0209(11) 0.0208(12) 0.0247(13) 0.0005(10) 0.0001(9) 0.0054(10)
C3SB 0.0214(12) 0.0209(13) 0.0338(15) -0.0045(11) 0.0025(10) 0.0019(10)
C4B 0.0297(13) 0.0176(12) 0.0328(14) 0.0000(11) 0.0008(10) -0.0003(10)
C4SB 0.0294(14) 0.0257(15) 0.0387(16) -0.0002(13) 0.0079(12) -0.0009(12)
C5B 0.0227(12) 0.0229(13) 0.0226(12) -0.0009(10) 0.0014(9) -0.0056(10)
C5SB 0.0118(9) 0.0244(12) 0.0193(12) -0.0003(10) -0.0018(8) 0.0019(9)
C6B 0.0160(11) 0.0215(13) 0.0181(11) 0.0002(9) 0.0028(8) -0.0001(9)
C6SB 0.0191(12) 0.0293(14) 0.0183(12) -0.0025(11) -0.0015(9) 0.0000(10)
C7B 0.0136(10) 0.0248(13) 0.0194(12) -0.0003(10) 0.0020(8) -0.0039(9)
C7SB 0.0188(12) 0.049(2) 0.0281(14) 0.0000(13) -0.0040(10) -0.0033(12)
C8B 0.0135(10) 0.0243(12) 0.0223(12) 0.0028(11) 0.0027(9) 0.0027(8)
C8SB 0.0311(15) 0.063(2) 0.0284(15) 0.0002(15) -0.0093(12) 0.0055(14)
C9B 0.0181(11) 0.0318(14) 0.0317(13) -0.0024(13) 0.0025(10) 0.0090(10)
C9SB 0.0127(10) 0.0256(13) 0.0174(11) 0.0018(10) 0.0012(8) 0.0016(9)
C10B 0.0177(12) 0.0300(15) 0.0322(14) 0.0069(12) 0.0029(10) -0.0006(10)
C11B 0.0162(11) 0.0321(14) 0.0271(13) -0.0049(11) -0.0019(9) 0.0001(10)
C12B 0.0130(10) 0.0241(13) 0.0155(11) -0.0035(9) -0.0012(8) 0.0012(9)
C13B 0.0171(11) 0.0276(13) 0.0200(11) -0.0037(10) 0.0008(9) -0.0024(10)
C14B 0.0120(11) 0.0426(16) 0.0221(13) -0.0047(11) 0.0011(9) -0.0045(11)
C14S 0.0160(10) 0.0229(13) 0.0181(11) 0.0009(10) -0.0003(9) -0.0002(9)
C15B 0.0144(11) 0.0406(16) 0.0248(13) 0.0024(12) -0.0010(9) 0.0051(11)
C15S 0.0195(11) 0.0294(15) 0.0294(14) 0.0061(11) -0.0033(10) -0.0040(10)
C16B 0.0172(11) 0.0321(14) 0.0230(12) 0.0020(11) -0.0005(9) 0.0039(10)
C16S 0.0294(14) 0.0313(15) 0.0396(16) 0.0098(13) -0.0102(12) -0.0103(12)
C17B 0.0127(10) 0.0292(14) 0.0168(11) 0.0018(10) -0.0010(8) -0.0011(9)
C18B 0.0148(10) 0.0276(13) 0.0189(11) 0.0004(10) -0.0006(8) 0.0050(10)
C19B 0.0185(11) 0.0226(14) 0.0198(12) 0.0019(10) 0.0005(8) 0.0003(9)
C20B 0.0227(13) 0.0260(15) 0.0246(13) 0.0071(11) 0.0024(9) 0.0072(10)
C21B 0.0307(13) 0.0217(13) 0.0290(14) 0.0076(11) 0.0037(10) 0.0037(11)
C22B 0.0225(12) 0.0228(13) 0.0257(12) 0.0039(11) 0.0031(10) -0.0048(10)
C23B 0.0193(11) 0.0192(12) 0.0184(11) -0.0004(9) 0.0009(8) 0.0004(9)
C24B 0.0180(10) 0.0217(12) 0.0151(11) -0.0011(9) 0.0022(8) -0.0010(10)
C25B 0.0163(11) 0.0206(12) 0.0253(13) 0.0020(10) 0.0003(9) -0.0016(9)
C26B 0.0184(11) 0.0283(14) 0.0301(14) -0.0005(11) 0.0045(10) 0.0008(10)
C27B 0.0194(12) 0.0331(15) 0.0369(15) 0.0025(12) -0.0031(10) -0.0075(11)
C28B 0.0202(12) 0.0248(14) 0.0287(13) 0.0021(11) -0.0033(10) -0.0018(10)

loop_
_atom_type_symbol
_atom_type_description
_atom_type_scat_dispersion_real
_atom_type_scat_dispersion_imag
_atom_type_scat_source
C C 0.0033 0.0016 'International Tables Vol C Tables 4.2.6.8 and 6.1.1.4'
H H 0.0000 0.0000 'International Tables Vol C Tables 4.2.6.8 and 6.1.1.4'
N N 0.0061 0.0033 'International Tables Vol C Tables 4.2.6.8 and 6.1.1.4'
O O 0.0106 0.0060 'International Tables Vol C Tables 4.2.6.8 and 6.1.1.4'
Zn Zn 0.2839 1.4301 'International Tables Vol C Tables 4.2.6.8 and 6.1.1.4'

loop_
_geom_angle_atom_site_label_1
_geom_angle_atom_site_label_2
_geom_angle_atom_site_label_3
_geom_angle
O1A C1A C6A 122.3(2)
O1A C1A C2A 119.3(2)
C6A C1A C2A 118.4(2)
N1AS C1AS C2AS 116.38(19)
C7A N1A C13S 121.5(2)
C7A N1A Zn1A 125.66(16)
C13S N1A Zn1A 112.63(16)
C1AS N1AS C9AS 105.47(18)
C1AS N1AS C5AS 112.76(19)
C9AS N1AS C5AS 112.1(2)
C1AS N1AS Zn1A 111.79(15)
C9AS N1AS Zn1A 109.87(15)
C5AS N1AS Zn1A 104.94(14)
C1A O1A Zn1A 132.14(15)
O1A Zn1A O2A 91.89(7)
O1A Zn1A N2A 142.29(8)
O2A Zn1A N2A 88.19(7)
O1A Zn1A N1A 87.49(8)
O2A Zn1A N1A 154.88(8)
N2A Zn1A N1A 77.30(8)
O1A Zn1A N1AS 111.82(8)
O2A Zn1A N1AS 102.59(8)
N2A Zn1A N1AS 104.90(8)
N1A Zn1A N1AS 100.91(8)
C3A C2A C1A 118.0(2)
C3A C2A C8A 122.3(2)
C1A C2A C8A 119.6(2)
C1AS C2AS C3AS 109.98(19)
C18A N2A C17A 121.2(2)
C18A N2A Zn1A 125.57(16)
C17A N2A Zn1A 113.04(16)
C24A O2A Zn1A 132.86(15)
C2A C3A C4A 123.7(2)
C4AS C3AS C2AS 112.9(2)
C5A C4A C3A 118.7(2)
C4A C5A C6A 121.1(2)
N1AS C5AS C6AS 116.35(19)
C5A C6A C7A 116.2(2)
C5A C6A C1A 120.0(2)
C7A C6A C1A 123.7(2)
C7AS C6AS C5AS 110.6(2)
N1A C7A C6A 126.1(2)
C6AS C7AS C8AS 112.1(2)
C9A C8A C10A 107.6(2)
C9A C8A C2A 111.2(2)
C10A C8A C2A 108.6(2)
C9A C8A C11A 108.0(2)
C10A C8A C11A 109.3(2)
C2A C8A C11A 112.1(2)
N1AS C9AS C10S 116.29(19)
C9AS C10S C11S 110.97(19)
C12S C11S C10S 112.9(2)
C14A C13A C13S 119.7(2)
C13A C13S C17A 119.9(2)
C13A C13S N1A 124.9(2)
C17A C13S N1A 115.1(2)
C15A C14A C13A 120.4(2)
C14A C15A C16A 120.5(2)
C15A C16A C17A 120.0(3)
C16A C17A C13S 119.4(2)
C16A C17A N2A 124.9(2)
C13S C17A N2A 115.7(2)
N2A C18A C19A 126.7(2)
C20A C19A C18A 115.9(2)
C20A C19A C24A 120.1(2)
C18A C19A C24A 124.0(2)
C21A C20A C19A 120.8(2)
C20A C21A C22A 119.2(2)
C23A C22A C21A 123.6(2)
C22A C23A C24A 117.9(2)
C22A C23A C25A 121.3(2)
C24A C23A C25A 120.8(2)
O2A C24A C23A 119.8(2)
O2A C24A C19A 122.2(2)
C23A C24A C19A 118.0(2)
C26A C25A C27A 107.6(2)
C26A C25A C23A 111.8(2)
C27A C25A C23A 109.8(2)
C26A C25A C28A 107.9(2)
C27A C25A C28A 108.3(2)
C23A C25A C28A 111.3(2)
O1B C1B C6B 122.3(2)
O1B C1B C2B 119.6(2)
C6B C1B C2B 118.1(2)
N1BS C1SB C2SB 116.62(19)
C7B N1B C12B 121.0(2)
C7B N1B Zn1B 126.17(16)
C12B N1B Zn1B 112.74(16)
C1SB N1BS C9SB 105.50(17)
C1SB N1BS C5SB 112.43(19)
C9SB N1BS C5SB 112.35(19)
C1SB N1BS Zn1B 112.04(15)
C9SB N1BS Zn1B 110.06(14)
C5SB N1BS Zn1B 104.60(13)
C1B O1B Zn1B 133.09(15)
O2B Zn1B O1B 92.53(7)
O2B Zn1B N1B 144.88(8)
O1B Zn1B N1B 87.79(7)
O2B Zn1B N2B 87.09(8)
O1B Zn1B N2B 154.29(8)
N1B Zn1B N2B 78.13(9)
O2B Zn1B N1BS 110.26(8)
O1B Zn1B N1BS 102.22(8)
N1B Zn1B N1BS 103.94(8)
N2B Zn1B N1BS 102.00(8)
C3B C2B C1B 118.4(2)
C3B C2B C8B 121.7(2)
C1B C2B C8B 119.9(2)
C1SB C2SB C3SB 109.7(2)
C18B N2B C17B 121.6(2)
C18B N2B Zn1B 126.01(16)
C17B N2B Zn1B 112.31(16)
C24B O2B Zn1B 131.69(15)
C2B C3B C4B 123.3(2)
C4SB C3SB C2SB 112.2(2)
C5B C4B C3B 118.8(3)
C4B C5B C6B 121.5(2)
N1BS C5SB C6SB 116.78(19)
C5B C6B C7B 116.0(2)
C5B C6B C1B 119.6(2)
C7B C6B C1B 124.2(2)
C5SB C6SB C7SB 111.3(2)
N1B C7B C6B 126.1(2)
C8SB C7SB C6SB 112.5(3)
C9B C8B C2B 111.8(2)
C9B C8B C11B 107.2(2)
C2B C8B C11B 111.94(19)
C9B C8B C10B 107.4(2)
C2B C8B C10B 108.6(2)
C11B C8B C10B 109.9(2)
N1BS C9SB C14S 116.69(18)
C13B C12B N1B 125.3(2)
C13B C12B C17B 119.0(2)
N1B C12B C17B 115.6(2)
C14B C13B C12B 120.8(3)
C13B C14B C15B 120.3(2)
C15S C14S C9SB 110.42(19)
C16B C15B C14B 119.8(2)
C14S C15S C16S 113.0(2)
C15B C16B C17B 120.8(3)
C16B C17B N2B 124.7(2)
C16B C17B C12B 119.3(2)
N2B C17B C12B 116.0(2)
N2B C18B C19B 125.8(2)
C20B C19B C24B 120.5(2)
C20B C19B C18B 116.2(2)
C24B C19B C18B 123.2(2)
C21B C20B C19B 120.8(2)
C20B C21B C22B 119.1(3)
C23B C22B C21B 123.4(2)
C22B C23B C24B 118.3(2)
C22B C23B C25B 121.4(2)
C24B C23B C25B 120.2(2)
O2B C24B C23B 119.5(2)
O2B C24B C19B 122.5(2)
C23B C24B C19B 118.0(2)
C23B C25B C26B 107.6(2)
C23B C25B C27B 111.7(2)
C26B C25B C27B 107.8(2)
C23B C25B C28B 112.9(2)
C26B C25B C28B 109.6(2)
C27B C25B C28B 107.0(2)

loop_
_geom_bond_atom_site_label_1
_geom_bond_atom_site_label_2
_geom_bond_distance
C1A O1A 1.300(3)
C1A C6A 1.438(3)
C1A C2A 1.447(3)
C1AS N1AS 1.494(3)
C1AS C2AS 1.519(3)
N1A C7A 1.298(3)
N1A C13S 1.415(3)
N1A Zn1A 2.105(2)
N1AS C9AS 1.496(3)
N1AS C5AS 1.498(3)
N1AS Zn1A 2.180(2)
O1A Zn1A 1.9636(17)
Zn1A O2A 1.9811(16)
Zn1A N2A 2.092(2)
C2A C3A 1.382(4)
C2A C8A 1.540(3)
C2AS C3AS 1.530(3)
N2A C18A 1.306(3)
N2A C17A 1.418(3)
O2A C24A 1.297(3)
C3A C4A 1.409(4)
C3AS C4AS 1.518(4)
C4A C5A 1.370(4)
C5A C6A 1.416(4)
C5AS C6AS 1.525(3)
C6A C7A 1.426(3)
C6AS C7AS 1.523(3)
C7AS C8AS 1.530(4)
C8A C9A 1.532(4)
C8A C10A 1.536(4)
C8A C11A 1.545(4)
C9AS C10S 1.512(3)
C10S C11S 1.526(3)
C11S C12S 1.516(4)
C13A C14A 1.390(3)
C13A C13S 1.398(3)
C13S C17A 1.404(4)
C14A C15A 1.381(4)
C15A C16A 1.388(3)
C16A C17A 1.401(3)
C18A C19A 1.428(3)
C19A C20A 1.418(4)
C19A C24A 1.444(3)
C20A C21A 1.361(4)
C21A C22A 1.403(4)
C22A C23A 1.386(4)
C23A C24A 1.443(3)
C23A C25A 1.540(3)
C25A C26A 1.533(3)
C25A C27A 1.538(4)
C25A C28A 1.544(4)
C1B O1B 1.298(3)
C1B C6B 1.438(3)
C1B C2B 1.446(3)
C1SB N1BS 1.490(3)
C1SB C2SB 1.517(4)
N1B C7B 1.294(3)
N1B C12B 1.419(3)
N1B Zn1B 2.104(2)
N1BS C9SB 1.494(3)
N1BS C5SB 1.496(3)
N1BS Zn1B 2.189(2)
O1B Zn1B 1.9739(16)
Zn1B O2B 1.9728(17)
Zn1B N2B 2.107(2)
C2B C3B 1.378(3)
C2B C8B 1.539(3)
C2SB C3SB 1.526(4)
N2B C18B 1.292(3)
N2B C17B 1.418(3)
O2B C24B 1.296(3)
C3B C4B 1.409(4)
C3SB C4SB 1.523(4)
C4B C5B 1.362(4)
C5B C6B 1.416(4)
C5SB C6SB 1.519(3)
C6B C7B 1.432(3)
C6SB C7SB 1.536(4)
C7SB C8SB 1.504(4)
C8B C9B 1.534(3)
C8B C11B 1.541(4)
C8B C10B 1.542(4)
C9SB C14S 1.518(3)
C12B C13B 1.391(3)
C12B C17B 1.420(4)
C13B C14B 1.386(4)
C14B C15B 1.389(4)
C14S C15S 1.518(3)
C15B C16B 1.384(4)
C15S C16S 1.518(4)
C16B C17B 1.395(3)
C18B C19B 1.439(3)
C19B C20B 1.410(4)
C19B C24B 1.439(3)
C20B C21B 1.361(4)
C21B C22B 1.407(4)
C22B C23B 1.381(4)
C23B C24B 1.437(3)
C23B C25B 1.534(3)
C25B C26B 1.534(4)
C25B C27B 1.538(3)
C25B C28B 1.543(4)

loop_
_geom_torsion_atom_site_label_1
_geom_torsion_atom_site_label_2
_geom_torsion_atom_site_label_3
_geom_torsion_atom_site_label_4
_geom_torsion
C2AS C1AS N1AS C9AS -174.6(2)
C2AS C1AS N1AS C5AS -51.9(3)
C2AS C1AS N1AS Zn1A 66.0(2)
C6A C1A O1A Zn1A 15.0(4)
C2A C1A O1A Zn1A -165.12(17)
C1A O1A Zn1A O2A -172.1(2)
C1A O1A Zn1A N2A -82.7(2)
C1A O1A Zn1A N1A -17.3(2)
C1A O1A Zn1A N1AS 83.5(2)
C7A N1A Zn1A O1A 7.9(2)
C13S N1A Zn1A O1A -166.95(16)
C7A N1A Zn1A O2A 97.1(3)
C13S N1A Zn1A O2A -77.8(2)
C7A N1A Zn1A N2A 153.2(2)
C13S N1A Zn1A N2A -21.70(16)
C7A N1A Zn1A N1AS -103.8(2)
C13S N1A Zn1A N1AS 81.31(16)
C1AS N1AS Zn1A O1A -64.93(15)
C9AS N1AS Zn1A O1A 178.34(14)
C5AS N1AS Zn1A O1A 57.62(16)
C1AS N1AS Zn1A O2A -162.16(14)
C9AS N1AS Zn1A O2A 81.10(15)
C5AS N1AS Zn1A O2A -39.61(16)
C1AS N1AS Zn1A N2A 106.35(15)
C9AS N1AS Zn1A N2A -10.38(16)
C5AS N1AS Zn1A N2A -131.10(15)
C1AS N1AS Zn1A N1A 26.75(16)
C9AS N1AS Zn1A N1A -89.99(15)
C5AS N1AS Zn1A N1A 149.29(15)
O1A C1A C2A C3A 177.8(2)
C6A C1A C2A C3A -2.3(4)
O1A C1A C2A C8A -4.8(3)
C6A C1A C2A C8A 175.1(2)
N1AS C1AS C2AS C3AS -160.5(2)
O1A Zn1A N2A C18A -86.2(2)
O2A Zn1A N2A C18A 4.5(2)
N1A Zn1A N2A C18A -154.8(2)
N1AS Zn1A N2A C18A 107.1(2)
O1A Zn1A N2A C17A 88.95(19)
O2A Zn1A N2A C17A 179.70(17)
N1A Zn1A N2A C17A 20.35(16)
N1AS Zn1A N2A C17A -77.74(17)
O1A Zn1A O2A C24A 137.4(2)
N2A Zn1A O2A C24A -4.9(2)
N1A Zn1A O2A C24A 49.2(3)
N1AS Zn1A O2A C24A -109.8(2)
C1A C2A C3A C4A 2.3(4)
C8A C2A C3A C4A -175.0(2)
C1AS C2AS C3AS C4AS -177.0(2)
C2A C3A C4A C5A -0.2(4)
C3A C4A C5A C6A -1.9(4)
C1AS N1AS C5AS C6AS -60.3(3)
C9AS N1AS C5AS C6AS 58.5(3)
Zn1A N1AS C5AS C6AS 177.76(19)
C4A C5A C6A C7A 180.0(2)
C4A C5A C6A C1A 1.8(4)
O1A C1A C6A C5A -179.7(2)
C2A C1A C6A C5A 0.4(4)
O1A C1A C6A C7A 2.2(4)
C2A C1A C6A C7A -177.7(2)
N1AS C5AS C6AS C7AS 179.7(2)
C13S N1A C7A C6A 177.3(2)
Zn1A N1A C7A C6A 2.8(4)
C5A C6A C7A N1A 171.0(2)
C1A C6A C7A N1A -10.8(4)
C5AS C6AS C7AS C8AS 175.1(3)
C3A C2A C8A C9A -6.6(4)
C1A C2A C8A C9A 176.1(3)
C3A C2A C8A C10A 111.6(3)
C1A C2A C8A C10A -65.7(3)
C3A C2A C8A C11A -127.6(3)
C1A C2A C8A C11A 55.1(3)
C1AS N1AS C9AS C10S 173.0(2)
C5AS N1AS C9AS C10S 49.9(3)
Zn1A N1AS C9AS C10S -66.3(2)
N1AS C9AS C10S C11S 164.5(2)
C9AS C10S C11S C12S 177.9(2)
C14A C13A C13S C17A 2.1(4)
C14A C13A C13S N1A -179.1(2)
C7A N1A C13S C13A 25.9(4)
Zn1A N1A C13S C13A -159.0(2)
C7A N1A C13S C17A -155.2(2)
Zn1A N1A C13S C17A 19.9(3)
C13S C13A C14A C15A -0.9(4)
C13A C14A C15A C16A -1.3(4)
C14A C15A C16A C17A 2.2(4)
C15A C16A C17A C13S -1.0(4)
C15A C16A C17A N2A -178.3(2)
C13A C13S C17A C16A -1.2(4)
N1A C13S C17A C16A 179.9(2)
C13A C13S C17A N2A 176.4(2)
N1A C13S C17A N2A -2.6(3)
C18A N2A C17A C16A -23.4(4)
Zn1A N2A C17A C16A 161.2(2)
C18A N2A C17A C13S 159.2(2)
Zn1A N2A C17A C13S -16.2(3)
C17A N2A C18A C19A 179.4(2)
Zn1A N2A C18A C19A -5.8(4)
N2A C18A C19A C20A -175.3(2)
N2A C18A C19A C24A 5.3(4)
C18A C19A C20A C21A -179.6(2)
C24A C19A C20A C21A -0.3(4)
C19A C20A C21A C22A 3.7(4)
C20A C21A C22A C23A -1.8(4)
C21A C22A C23A C24A -3.5(4)
C21A C22A C23A C25A 174.8(3)
Zn1A O2A C24A C23A -173.35(17)
Zn1A O2A C24A C19A 5.9(4)
C22A C23A C24A O2A -174.0(2)
C25A C23A C24A O2A 7.6(3)
C22A C23A C24A C19A 6.7(3)
C25A C23A C24A C19A -171.7(2)
C20A C19A C24A O2A 175.8(2)
C18A C19A C24A O2A -4.9(4)
C20A C19A C24A C23A -5.0(3)
C18A C19A C24A C23A 174.3(2)
C22A C23A C25A C26A -4.2(4)
C24A C23A C25A C26A 174.1(2)
C22A C23A C25A C27A -123.6(3)
C24A C23A C25A C27A 54.7(3)
C22A C23A C25A C28A 116.5(3)
C24A C23A C25A C28A -65.1(3)
C2SB C1SB N1BS C9SB 172.8(2)
C2SB C1SB N1BS C5SB 50.0(3)
C2SB C1SB N1BS Zn1B -67.5(2)
C6B C1B O1B Zn1B -3.6(4)
C2B C1B O1B Zn1B 173.97(17)
C1B O1B Zn1B O2B -144.5(2)
C1B O1B Zn1B N1B 0.4(2)
C1B O1B Zn1B N2B -55.9(3)
C1B O1B Zn1B N1BS 104.2(2)
C7B N1B Zn1B O2B 91.0(2)
C12B N1B Zn1B O2B -86.23(19)
C7B N1B Zn1B O1B -0.3(2)
C12B N1B Zn1B O1B -177.49(17)
C7B N1B Zn1B N2B 158.1(2)
C12B N1B Zn1B N2B -19.13(16)
C7B N1B Zn1B N1BS -102.3(2)
C12B N1B Zn1B N1BS 80.47(17)
C1SB N1BS Zn1B O2B 63.47(15)
C9SB N1BS Zn1B O2B -179.49(13)
C5SB N1BS Zn1B O2B -58.59(16)
C1SB N1BS Zn1B O1B 160.83(14)
C9SB N1BS Zn1B O1B -82.13(14)
C5SB N1BS Zn1B O1B 38.77(16)
C1SB N1BS Zn1B N1B -108.42(15)
C9SB N1BS Zn1B N1B 8.63(16)
C5SB N1BS Zn1B N1B 129.52(15)
C1SB N1BS Zn1B N2B -27.86(16)
C9SB N1BS Zn1B N2B 89.19(15)
C5SB N1BS Zn1B N2B -149.91(15)
O1B C1B C2B C3B 176.3(2)
C6B C1B C2B C3B -6.0(3)
O1B C1B C2B C8B -6.4(4)
C6B C1B C2B C8B 171.3(2)
N1BS C1SB C2SB C3SB 159.7(2)
O2B Zn1B N2B C18B -9.4(2)
O1B Zn1B N2B C18B -99.2(3)
N1B Zn1B N2B C18B -157.3(2)
N1BS Zn1B N2B C18B 100.7(2)
O2B Zn1B N2B C17B 167.69(17)
O1B Zn1B N2B C17B 77.9(2)
N1B Zn1B N2B C17B 19.74(16)
N1BS Zn1B N2B C17B -82.21(17)
O1B Zn1B O2B C24B 174.9(2)
N1B Zn1B O2B C24B 85.1(2)
N2B Zn1B O2B C24B 20.6(2)
N1BS Zn1B O2B C24B -81.1(2)
C1B C2B C3B C4B 2.3(4)
C8B C2B C3B C4B -174.9(2)
C1SB C2SB C3SB C4SB 177.0(2)
C2B C3B C4B C5B 2.2(4)
C3B C4B C5B C6B -2.9(4)
C1SB N1BS C5SB C6SB 62.2(3)
C9SB N1BS C5SB C6SB -56.6(3)
Zn1B N1BS C5SB C6SB -175.95(19)
C4B C5B C6B C7B 175.3(2)
C4B C5B C6B C1B -1.0(4)
O1B C1B C6B C5B -177.0(2)
C2B C1B C6B C5B 5.4(3)
O1B C1B C6B C7B 7.1(4)
C2B C1B C6B C7B -170.5(2)
N1BS C5SB C6SB C7SB 176.7(2)
C12B N1B C7B C6B -179.4(2)
Zn1B N1B C7B C6B 3.6(4)
C5B C6B C7B N1B 176.6(2)
C1B C6B C7B N1B -7.3(4)
C5SB C6SB C7SB C8SB -162.9(3)
C3B C2B C8B C9B -0.7(3)
C1B C2B C8B C9B -177.9(2)
C3B C2B C8B C11B -121.0(3)
C1B C2B C8B C11B 61.9(3)
C3B C2B C8B C10B 117.5(3)
C1B C2B C8B C10B -59.7(3)
C1SB N1BS C9SB C14S -170.7(2)
C5SB N1BS C9SB C14S -47.8(3)
Zn1B N1BS C9SB C14S 68.3(2)
C7B N1B C12B C13B 22.1(4)
Zn1B N1B C12B C13B -160.5(2)
C7B N1B C12B C17B -161.7(2)
Zn1B N1B C12B C17B 15.7(3)
N1B C12B C13B C14B 176.6(2)
C17B C12B C13B C14B 0.5(4)
C12B C13B C14B C15B -1.2(4)
N1BS C9SB C14S C15S -165.6(2)
C13B C14B C15B C16B 0.4(4)
C9SB C14S C15S C16S -174.7(2)
C14B C15B C16B C17B 0.9(4)
C15B C16B C17B N2B -178.3(2)
C15B C16B C17B C12B -1.6(4)
C18B N2B C17B C16B -23.6(4)
Zn1B N2B C17B C16B 159.2(2)
C18B N2B C17B C12B 159.6(2)
Zn1B N2B C17B C12B -17.7(3)
C13B C12B C17B C16B 0.8(3)
N1B C12B C17B C16B -175.7(2)
C13B C12B C17B N2B 177.8(2)
N1B C12B C17B N2B 1.4(3)
C17B N2B C18B C19B 179.7(2)
Zn1B N2B C18B C19B -3.5(4)
N2B C18B C19B C20B -170.0(3)
N2B C18B C19B C24B 13.0(4)
C24B C19B C20B C21B -1.4(4)
C18B C19B C20B C21B -178.5(3)
C19B C20B C21B C22B 1.9(4)
C20B C21B C22B C23B 0.0(4)
C21B C22B C23B C24B -2.5(4)
C21B C22B C23B C25B 173.9(2)
Zn1B O2B C24B C23B 163.70(17)
Zn1B O2B C24B C19B -18.0(4)
C22B C23B C24B O2B -178.7(2)
C25B C23B C24B O2B 4.9(3)
C22B C23B C24B C19B 2.9(3)
C25B C23B C24B C19B -173.5(2)
C20B C19B C24B O2B -179.4(2)
C18B C19B C24B O2B -2.5(4)
C20B C19B C24B C23B -1.1(4)
C18B C19B C24B C23B 175.8(2)
C22B C23B C25B C26B -108.1(3)
C24B C23B C25B C26B 68.2(3)
C22B C23B C25B C27B 10.1(3)
C24B C23B C25B C27B -173.6(2)
C22B C23B C25B C28B 130.8(3)
C24B C23B C25B C28B -52.9(3)
